data_4314727
loop_
_publ_author_name
'Sinai Aharonovich'
'Mark Botoshanski'
'Ziv Rabinovich'
'Robert M. Waymouth'
'Moris S. Eisen'

_publ_section_title
;
 Lithium Furyl and Pyridyl Amidinates as Building Blocks in Coordination
 Polymers, Ladder and Cage Structures
;
_journal_name_full 'Inorganic Chemistry'
_journal_page_first 1220
_journal_page_last 1229
_journal_paper_doi 10.1021/ic902183c
_journal_volume 49
_journal_year 2010
_chemical_formula_moiety 'C15 H30 Li N4 Si2'
_chemical_formula_sum 'C15 H30 Li N4 Si2'
_chemical_formula_weight 329.55
_chemical_name_common complex6
_chemical_name_systematic
; 
 ? 
;
_space_group_IT_number 14
_symmetry_cell_setting monoclinic
_symmetry_space_group_name_Hall '-P 2yn'
_symmetry_space_group_name_H-M 'P 1 21/n 1'
_atom_sites_solution_hydrogens geom
_atom_sites_solution_primary direct
_atom_sites_solution_secondary difmap
_audit_creation_method SHELXL-97
_cell_angle_alpha 90.00
_cell_angle_beta 117.73(3)
_cell_angle_gamma 90.00
_cell_formula_units_Z 4
_cell_length_a 11.759(2)
_cell_length_b 16.025(3)
_cell_length_c 12.652(2)
_cell_measurement_reflns_used 3584
_cell_measurement_temperature 230.0(1)
_cell_measurement_theta_max 27.485
_cell_measurement_theta_min 1.018
_cell_volume 2110.3(9)
_computing_cell_refinement 'HKL Scalepack (Otwinowski & Minor 1997)'
_computing_data_collection 'Nonius (1997), KappaCCD Collect Program'
_computing_data_reduction
;
HKL Denzo and Scalepack (Otwinowski & Minor 1997) 
;
_computing_molecular_graphics
;
Molecular Structure Corporation (1999). 
ORTEP. TEXRAY Structure Analysis Package. 
MSC, 3200 Research Forest Drive, The 
Woodlands,TX 77381, USA.
;
_computing_publication_material 'SHELXL-97 (Sheldrick, 1997)'
_computing_structure_refinement 'SHELXL-97 (Sheldrick, 1997)'
_computing_structure_solution
;
S.Mackay, C.J.Gilmore, C.Edwards, M. Tremayne, N. Stuart, K.Shankland 
"maXus": a computer program for the solution and refinement of crystal 
structures from diffraction data University of Glasgow, Scotland, UK, 
Nonius BV, Delft, The Netherlands and MacScience Co. Ltd.,
Yokohama, Japan (1998)
;
_diffrn_ambient_temperature 230.0(1)
_diffrn_measured_fraction_theta_full 0.982
_diffrn_measured_fraction_theta_max 0.982
_diffrn_measurement_device_type 'Nonius KappaCCD'
_diffrn_measurement_method 'phi- and omega-scans'
_diffrn_radiation_monochromator graphite
_diffrn_radiation_source 'fine-focus sealed tube'
_diffrn_radiation_type MoK\a
_diffrn_radiation_wavelength 0.71073
_diffrn_reflns_av_R_equivalents 0.1158
_diffrn_reflns_av_sigmaI/netI 0.2304
_diffrn_reflns_limit_h_max 14
_diffrn_reflns_limit_h_min -13
_diffrn_reflns_limit_k_max 17
_diffrn_reflns_limit_k_min -19
_diffrn_reflns_limit_l_max 14
_diffrn_reflns_limit_l_min -15
_diffrn_reflns_number 6176
_diffrn_reflns_theta_full 25.05
_diffrn_reflns_theta_max 25.05
_diffrn_reflns_theta_min 1.96
_exptl_absorpt_coefficient_mu 0.169
_exptl_absorpt_correction_type none
_exptl_crystal_colour colorless
_exptl_crystal_density_diffrn 1.037
_exptl_crystal_density_method 'not measured'
_exptl_crystal_description plate
_exptl_crystal_F_000 716
_exptl_crystal_size_max 0.32
_exptl_crystal_size_mid 0.12
_exptl_crystal_size_min 0.06
_refine_diff_density_max 0.176
_refine_diff_density_min -0.233
_refine_diff_density_rms 0.046
_refine_ls_extinction_method none
_refine_ls_goodness_of_fit_ref 0.795
_refine_ls_hydrogen_treatment constr
_refine_ls_matrix_type full
_refine_ls_number_parameters 201
_refine_ls_number_reflns 3668
_refine_ls_number_restraints 0
_refine_ls_restrained_S_all 0.795
_refine_ls_R_factor_all 0.2152
_refine_ls_R_factor_gt 0.0598
_refine_ls_shift/su_max 0.000
_refine_ls_shift/su_mean 0.000
_refine_ls_structure_factor_coef Fsqd
_refine_ls_weighting_details 'calc w=1/[\s^2^(Fo^2^)+(0.0442P)^2^+0.0000P] where P=(Fo^2^+2Fc^2^)/3'
_refine_ls_weighting_scheme calc
_refine_ls_wR_factor_gt 0.1193
_refine_ls_wR_factor_ref 0.1446
_reflns_number_gt 1217
_reflns_number_total 3668
_reflns_threshold_expression >2sigma(I)
_cod_data_source_file ic902183c_si_001_3.cif
_cod_data_source_block complex6
_cod_database_code 4314727

loop_
_symmetry_equiv_pos_as_xyz
'x, y, z'
'x+1/2, -y+1/2, z+1/2'
'-x, -y, -z'
'-x-1/2, y-1/2, -z-1/2'

loop_
_atom_site_label
_atom_site_type_symbol
_atom_site_fract_x
_atom_site_fract_y
_atom_site_fract_z
_atom_site_U_iso_or_equiv
_atom_site_adp_type
_atom_site_occupancy
_atom_site_symmetry_multiplicity
_atom_site_calc_flag
_atom_site_refinement_flags
_atom_site_disorder_assembly
_atom_site_disorder_group
Si1 Si 0.59645(13) 0.18443(9) -0.40270(11) 0.0701(5) Uani 1 1 d . . .
Si2 Si 0.50269(12) 0.32087(9) -0.04970(10) 0.0666(5) Uani 1 1 d . . .
N1 N 0.5816(3) 0.1937(2) -0.2763(3) 0.0541(10) Uani 1 1 d . . .
N2 N 0.2962(3) 0.3920(2) -0.4776(3) 0.0541(9) Uani 1 1 d . . .
N3 N 0.5500(3) 0.2528(2) -0.1242(3) 0.0536(10) Uani 1 1 d . . .
N4 N 0.4869(4) 0.0349(3) -0.1490(3) 0.0692(11) Uani 1 1 d . . .
C1 C 0.6524(5) 0.2797(3) -0.4498(5) 0.129(2) Uani 1 1 d . . .
H1A H 0.5897 0.3240 -0.4682 0.193 Uiso 1 1 calc R . .
H1B H 0.6622 0.2671 -0.5201 0.193 Uiso 1 1 calc R . .
H1C H 0.7343 0.2975 -0.3856 0.193 Uiso 1 1 calc R . .
C2 C 0.7206(4) 0.1024(3) -0.3682(4) 0.109(2) Uani 1 1 d . . .
H2A H 0.8011 0.1207 -0.3024 0.164 Uiso 1 1 calc R . .
H2B H 0.7327 0.0925 -0.4379 0.164 Uiso 1 1 calc R . .
H2C H 0.6929 0.0512 -0.3462 0.164 Uiso 1 1 calc R . .
C3 C 0.4448(5) 0.1497(4) -0.5316(4) 0.114(2) Uani 1 1 d . . .
H3A H 0.3793 0.1922 -0.5503 0.170 Uiso 1 1 calc R . .
H3B H 0.4164 0.0980 -0.5116 0.170 Uiso 1 1 calc R . .
H3C H 0.4592 0.1409 -0.6002 0.170 Uiso 1 1 calc R . .
C4 C 0.5412(4) 0.2563(3) -0.2335(4) 0.0517(11) Uani 1 1 d . . .
C5 C 0.4815(3) 0.3317(3) -0.3099(3) 0.0457(11) Uani 1 1 d . . .
C6 C 0.3592(4) 0.3279(3) -0.4044(3) 0.0490(11) Uani 1 1 d . . .
H6 H 0.3162 0.2764 -0.4192 0.059 Uiso 1 1 calc R . .
C7 C 0.3607(4) 0.4652(3) -0.4543(4) 0.0632(13) Uani 1 1 d . . .
H7 H 0.3198 0.5113 -0.5033 0.076 Uiso 1 1 calc R . .
C8 C 0.4794(4) 0.4754(3) -0.3653(4) 0.0720(14) Uani 1 1 d . . .
H8 H 0.5202 0.5276 -0.3528 0.086 Uiso 1 1 calc R . .
C9 C 0.5423(4) 0.4088(3) -0.2913(4) 0.0669(14) Uani 1 1 d . . .
H9 H 0.6260 0.4156 -0.2286 0.080 Uiso 1 1 calc R . .
C10 C 0.3319(4) 0.3516(3) -0.1327(3) 0.0816(15) Uani 1 1 d . . .
H10A H 0.3173 0.3805 -0.2053 0.122 Uiso 1 1 calc R . .
H10B H 0.3106 0.3881 -0.0835 0.122 Uiso 1 1 calc R . .
H10C H 0.2784 0.3021 -0.1530 0.122 Uiso 1 1 calc R . .
C11 C 0.6055(4) 0.4178(3) -0.0021(4) 0.107(2) Uani 1 1 d . . .
H11A H 0.6953 0.4020 0.0417 0.161 Uiso 1 1 calc R . .
H11B H 0.5822 0.4515 0.0485 0.161 Uiso 1 1 calc R . .
H11C H 0.5919 0.4497 -0.0722 0.161 Uiso 1 1 calc R . .
C12 C 0.5268(5) 0.2679(3) 0.0886(4) 0.111(2) Uani 1 1 d . . .
H12A H 0.6160 0.2513 0.1339 0.166 Uiso 1 1 calc R . .
H12B H 0.4723 0.2189 0.0686 0.166 Uiso 1 1 calc R . .
H12C H 0.5047 0.3058 0.1361 0.166 Uiso 1 1 calc R . .
C13 C 0.4964(5) -0.0218(3) -0.0532(3) 0.0660(14) Uani 1 1 d . . .
H13A H 0.5731 -0.0566 -0.0283 0.077(15) Uiso 1 1 calc R . .
H13B H 0.4215 -0.0588 -0.0853 0.064(13) Uiso 1 1 calc R . .
C14 C 0.3622(4) 0.0768(3) -0.2034(4) 0.103(2) Uani 1 1 d . . .
H14A H 0.3577 0.1145 -0.2652 0.155 Uiso 1 1 calc R . .
H14B H 0.3519 0.1082 -0.1429 0.155 Uiso 1 1 calc R . .
H14C H 0.2944 0.0355 -0.2383 0.155 Uiso 1 1 calc R . .
C15 C 0.4998(5) -0.0154(3) -0.2415(4) 0.103(2) Uani 1 1 d . . .
H15A H 0.4929 0.0210 -0.3055 0.154 Uiso 1 1 calc R . .
H15B H 0.4321 -0.0569 -0.2732 0.154 Uiso 1 1 calc R . .
H15C H 0.5827 -0.0429 -0.2061 0.154 Uiso 1 1 calc R . .
Li1 Li 0.6171(6) 0.1338(5) -0.1169(6) 0.057(2) Uani 1 1 d . . .

loop_
_atom_site_aniso_label
_atom_site_aniso_U_11
_atom_site_aniso_U_22
_atom_site_aniso_U_33
_atom_site_aniso_U_23
_atom_site_aniso_U_13
_atom_site_aniso_U_12
Si1 0.0923(10) 0.0701(11) 0.0678(9) 0.0095(9) 0.0540(8) 0.0152(9)
Si2 0.0727(9) 0.0731(11) 0.0452(7) -0.0043(8) 0.0200(6) 0.0193(8)
N1 0.071(2) 0.051(3) 0.053(2) 0.001(2) 0.0388(18) 0.011(2)
N2 0.061(2) 0.049(3) 0.050(2) 0.003(2) 0.0244(18) 0.000(2)
N3 0.067(2) 0.052(3) 0.041(2) 0.000(2) 0.0240(18) 0.0089(19)
N4 0.083(3) 0.074(3) 0.045(2) -0.003(2) 0.025(2) -0.021(2)
C1 0.205(6) 0.100(5) 0.160(5) 0.036(4) 0.150(5) 0.018(5)
C2 0.144(4) 0.101(5) 0.130(5) 0.036(4) 0.105(4) 0.051(4)
C3 0.143(5) 0.132(6) 0.066(3) -0.015(4) 0.048(3) 0.020(4)
C4 0.050(3) 0.050(3) 0.049(3) 0.002(3) 0.018(2) -0.006(2)
C5 0.041(2) 0.045(3) 0.045(2) 0.003(2) 0.015(2) -0.002(2)
C6 0.061(3) 0.041(3) 0.052(3) 0.000(3) 0.032(2) -0.003(2)
C7 0.065(3) 0.046(3) 0.064(3) 0.008(3) 0.018(3) -0.002(3)
C8 0.071(4) 0.048(4) 0.078(3) 0.008(3) 0.019(3) -0.012(3)
C9 0.055(3) 0.065(4) 0.065(3) -0.008(3) 0.015(2) -0.011(3)
C10 0.085(3) 0.101(4) 0.059(3) 0.000(3) 0.034(3) 0.021(3)
C11 0.105(4) 0.105(5) 0.100(4) -0.058(4) 0.038(3) -0.017(4)
C12 0.156(5) 0.122(5) 0.067(3) 0.018(3) 0.063(3) 0.066(4)
C13 0.078(4) 0.071(4) 0.051(3) -0.007(3) 0.032(3) -0.012(3)
C14 0.078(4) 0.126(5) 0.072(4) 0.033(3) 0.008(3) -0.025(4)
C15 0.159(5) 0.099(5) 0.070(4) -0.037(3) 0.068(4) -0.070(4)
Li1 0.071(5) 0.052(5) 0.055(4) 0.007(4) 0.034(4) 0.006(4)

loop_
_atom_type_symbol
_atom_type_description
_atom_type_scat_dispersion_real
_atom_type_scat_dispersion_imag
_atom_type_scat_source
Si Si 0.0817 0.0704 'International Tables Vol C Tables 4.2.6.8 and 6.1.1.4'
C C 0.0033 0.0016 'International Tables Vol C Tables 4.2.6.8 and 6.1.1.4'
H H 0.0000 0.0000 'International Tables Vol C Tables 4.2.6.8 and 6.1.1.4'
N N 0.0061 0.0033 'International Tables Vol C Tables 4.2.6.8 and 6.1.1.4'
Li Li -0.0003 0.0001 'International Tables Vol C Tables 4.2.6.8 and 6.1.1.4'

loop_
_geom_angle_atom_site_label_1
_geom_angle_atom_site_label_2
_geom_angle_atom_site_label_3
_geom_angle
_geom_angle_site_symmetry_1
_geom_angle_site_symmetry_3
_geom_angle_publ_flag
N1 Si1 C3 112.1(2) . . ?
N1 Si1 C2 104.77(19) . . ?
C3 Si1 C2 108.9(2) . . ?
N1 Si1 C1 115.9(2) . . ?
C3 Si1 C1 107.6(3) . . ?
C2 Si1 C1 107.4(2) . . ?
N3 Si2 C12 106.7(2) . . ?
N3 Si2 C10 113.95(18) . . ?
C12 Si2 C10 107.9(2) . . ?
N3 Si2 C11 112.3(2) . . ?
C12 Si2 C11 106.5(2) . . ?
C10 Si2 C11 109.1(2) . . ?
C4 N1 Si1 131.7(3) . . ?
C4 N1 Li1 84.4(3) . . ?
Si1 N1 Li1 143.9(3) . . ?
C6 N2 C7 115.9(3) . . ?
C6 N2 Li1 116.7(3) . 2_454 ?
C7 N2 Li1 127.3(4) . 2_454 ?
C4 N3 Si2 131.3(3) . . ?
C4 N3 Li1 85.9(3) . . ?
Si2 N3 Li1 142.4(3) . . ?
C14 N4 C13 110.2(4) . . ?
C14 N4 C15 109.0(4) . . ?
C13 N4 C15 108.5(3) . . ?
C14 N4 Li1 103.0(3) . . ?
C13 N4 Li1 122.2(3) . . ?
C15 N4 Li1 103.2(3) . . ?
Si1 C1 H1A 109.5 . . ?
Si1 C1 H1B 109.5 . . ?
H1A C1 H1B 109.5 . . ?
Si1 C1 H1C 109.5 . . ?
H1A C1 H1C 109.5 . . ?
H1B C1 H1C 109.5 . . ?
Si1 C2 H2A 109.5 . . ?
Si1 C2 H2B 109.5 . . ?
H2A C2 H2B 109.5 . . ?
Si1 C2 H2C 109.5 . . ?
H2A C2 H2C 109.5 . . ?
H2B C2 H2C 109.5 . . ?
Si1 C3 H3A 109.5 . . ?
Si1 C3 H3B 109.5 . . ?
H3A C3 H3B 109.5 . . ?
Si1 C3 H3C 109.5 . . ?
H3A C3 H3C 109.5 . . ?
H3B C3 H3C 109.5 . . ?
N1 C4 N3 121.3(4) . . ?
N1 C4 C5 119.6(4) . . ?
N3 C4 C5 119.1(4) . . ?
N1 C4 Li1 61.7(3) . . ?
N3 C4 Li1 59.7(3) . . ?
C5 C4 Li1 175.0(3) . . ?
C6 C5 C9 115.6(4) . . ?
C6 C5 C4 120.6(4) . . ?
C9 C5 C4 123.8(4) . . ?
N2 C6 C5 125.4(4) . . ?
N2 C6 H6 117.3 . . ?
C5 C6 H6 117.3 . . ?
C8 C7 N2 123.4(4) . . ?
C8 C7 H7 118.3 . . ?
N2 C7 H7 118.3 . . ?
C7 C8 C9 119.7(4) . . ?
C7 C8 H8 120.1 . . ?
C9 C8 H8 120.1 . . ?
C8 C9 C5 120.0(4) . . ?
C8 C9 H9 120.0 . . ?
C5 C9 H9 120.0 . . ?
Si2 C10 H10A 109.5 . . ?
Si2 C10 H10B 109.5 . . ?
H10A C10 H10B 109.5 . . ?
Si2 C10 H10C 109.5 . . ?
H10A C10 H10C 109.5 . . ?
H10B C10 H10C 109.5 . . ?
Si2 C11 H11A 109.5 . . ?
Si2 C11 H11B 109.5 . . ?
H11A C11 H11B 109.5 . . ?
Si2 C11 H11C 109.5 . . ?
H11A C11 H11C 109.5 . . ?
H11B C11 H11C 109.5 . . ?
Si2 C12 H12A 109.5 . . ?
Si2 C12 H12B 109.5 . . ?
H12A C12 H12B 109.5 . . ?
Si2 C12 H12C 109.5 . . ?
H12A C12 H12C 109.5 . . ?
H12B C12 H12C 109.5 . . ?
N4 C13 C13 114.0(5) . 3_655 ?
N4 C13 H13A 108.7 . . ?
C13 C13 H13A 108.7 3_655 . ?
N4 C13 H13B 108.7 . . ?
C13 C13 H13B 108.7 3_655 . ?
H13A C13 H13B 107.6 . . ?
N4 C14 H14A 109.5 . . ?
N4 C14 H14B 109.5 . . ?
H14A C14 H14B 109.5 . . ?
N4 C14 H14C 109.5 . . ?
H14A C14 H14C 109.5 . . ?
H14B C14 H14C 109.5 . . ?
N4 C15 H15A 109.5 . . ?
N4 C15 H15B 109.5 . . ?
H15A C15 H15B 109.5 . . ?
N4 C15 H15C 109.5 . . ?
H15A C15 H15C 109.5 . . ?
H15B C15 H15C 109.5 . . ?
N3 Li1 N2 116.4(4) . 2 ?
N3 Li1 N1 68.3(3) . . ?
N2 Li1 N1 125.6(4) 2 . ?
N3 Li1 N4 117.5(3) . . ?
N2 Li1 N4 112.0(4) 2 . ?
N1 Li1 N4 110.9(3) . . ?
N3 Li1 C4 34.36(17) . . ?
N2 Li1 C4 129.7(4) 2 . ?
N1 Li1 C4 33.96(16) . . ?
N4 Li1 C4 118.3(3) . . ?

loop_
_geom_bond_atom_site_label_1
_geom_bond_atom_site_label_2
_geom_bond_distance
_geom_bond_site_symmetry_2
_geom_bond_publ_flag
Si1 N1 1.694(3) . ?
Si1 C3 1.856(5) . ?
Si1 C2 1.859(4) . ?
Si1 C1 1.866(5) . ?
Si2 N3 1.696(3) . ?
Si2 C12 1.844(5) . ?
Si2 C10 1.848(4) . ?
Si2 C11 1.886(5) . ?
N1 C4 1.328(5) . ?
N1 Li1 2.093(7) . ?
N2 C6 1.351(4) . ?
N2 C7 1.352(5) . ?
N2 Li1 2.063(7) 2_454 ?
N3 C4 1.339(4) . ?
N3 Li1 2.049(8) . ?
N4 C14 1.461(5) . ?
N4 C13 1.476(5) . ?
N4 C15 1.485(5) . ?
N4 Li1 2.109(8) . ?
C1 H1A 0.9700 . ?
C1 H1B 0.9700 . ?
C1 H1C 0.9700 . ?
C2 H2A 0.9700 . ?
C2 H2B 0.9700 . ?
C2 H2C 0.9700 . ?
C3 H3A 0.9700 . ?
C3 H3B 0.9700 . ?
C3 H3C 0.9700 . ?
C4 C5 1.502(5) . ?
C4 Li1 2.366(8) . ?
C5 C6 1.379(5) . ?
C5 C9 1.392(5) . ?
C6 H6 0.9400 . ?
C7 C8 1.334(5) . ?
C7 H7 0.9400 . ?
C8 C9 1.385(5) . ?
C8 H8 0.9400 . ?
C9 H9 0.9400 . ?
C10 H10A 0.9700 . ?
C10 H10B 0.9700 . ?
C10 H10C 0.9700 . ?
C11 H11A 0.9700 . ?
C11 H11B 0.9700 . ?
C11 H11C 0.9700 . ?
C12 H12A 0.9700 . ?
C12 H12B 0.9700 . ?
C12 H12C 0.9700 . ?
C13 C13 1.483(7) 3_655 ?
C13 H13A 0.9800 . ?
C13 H13B 0.9800 . ?
C14 H14A 0.9700 . ?
C14 H14B 0.9700 . ?
C14 H14C 0.9700 . ?
C15 H15A 0.9700 . ?
C15 H15B 0.9700 . ?
C15 H15C 0.9700 . ?
Li1 N2 2.063(7) 2 ?

loop_
_geom_torsion_atom_site_label_1
_geom_torsion_atom_site_label_2
_geom_torsion_atom_site_label_3
_geom_torsion_atom_site_label_4
_geom_torsion
_geom_torsion_site_symmetry_1
_geom_torsion_site_symmetry_2
_geom_torsion_site_symmetry_3
_geom_torsion_site_symmetry_4
_geom_torsion_publ_flag
C3 Si1 N1 C4 -86.2(4) . . . . ?
C2 Si1 N1 C4 155.9(4) . . . . ?
C1 Si1 N1 C4 37.8(5) . . . . ?
C3 Si1 N1 Li1 98.9(5) . . . . ?
C2 Si1 N1 Li1 -19.0(5) . . . . ?
C1 Si1 N1 Li1 -137.1(5) . . . . ?
C12 Si2 N3 C4 172.6(4) . . . . ?
C10 Si2 N3 C4 53.6(4) . . . . ?
C11 Si2 N3 C4 -71.1(4) . . . . ?
C12 Si2 N3 Li1 2.9(5) . . . . ?
C10 Si2 N3 Li1 -116.1(4) . . . . ?
C11 Si2 N3 Li1 119.1(4) . . . . ?
Si1 N1 C4 N3 -173.0(3) . . . . ?
Li1 N1 C4 N3 4.0(4) . . . . ?
Si1 N1 C4 C5 8.5(6) . . . . ?
Li1 N1 C4 C5 -174.5(4) . . . . ?
Si1 N1 C4 Li1 -177.0(4) . . . . ?
Si2 N3 C4 N1 -177.8(3) . . . . ?
Li1 N3 C4 N1 -4.1(4) . . . . ?
Si2 N3 C4 C5 0.7(6) . . . . ?
Li1 N3 C4 C5 174.4(4) . . . . ?
Si2 N3 C4 Li1 -173.7(4) . . . . ?
N1 C4 C5 C6 73.5(5) . . . . ?
N3 C4 C5 C6 -105.0(4) . . . . ?
N1 C4 C5 C9 -107.0(5) . . . . ?
N3 C4 C5 C9 74.5(5) . . . . ?
C7 N2 C6 C5 0.2(6) . . . . ?
Li1 N2 C6 C5 177.1(4) 2_454 . . . ?
C9 C5 C6 N2 -0.4(6) . . . . ?
C4 C5 C6 N2 179.2(4) . . . . ?
C6 N2 C7 C8 0.1(6) . . . . ?
Li1 N2 C7 C8 -176.5(4) 2_454 . . . ?
N2 C7 C8 C9 0.0(7) . . . . ?
C7 C8 C9 C5 -0.2(7) . . . . ?
C6 C5 C9 C8 0.3(6) . . . . ?
C4 C5 C9 C8 -179.2(4) . . . . ?
C14 N4 C13 C13 -68.9(6) . . . 3_655 ?
C15 N4 C13 C13 171.8(5) . . . 3_655 ?
Li1 N4 C13 C13 52.1(7) . . . 3_655 ?
C4 N3 Li1 N2 122.5(4) . . . 2 ?
Si2 N3 Li1 N2 -65.2(6) . . . 2 ?
C4 N3 Li1 N1 2.4(2) . . . . ?
Si2 N3 Li1 N1 174.7(4) . . . . ?
C4 N3 Li1 N4 -100.7(4) . . . . ?
Si2 N3 Li1 N4 71.6(5) . . . . ?
Si2 N3 Li1 C4 172.3(5) . . . . ?
C4 N1 Li1 N3 -2.4(2) . . . . ?
Si1 N1 Li1 N3 173.7(4) . . . . ?
C4 N1 Li1 N2 -110.0(5) . . . 2 ?
Si1 N1 Li1 N2 66.1(7) . . . 2 ?
C4 N1 Li1 N4 109.9(4) . . . . ?
Si1 N1 Li1 N4 -74.0(5) . . . . ?
Si1 N1 Li1 C4 176.1(5) . . . . ?
C14 N4 Li1 N3 15.4(5) . . . . ?
C13 N4 Li1 N3 -109.0(5) . . . . ?
C15 N4 Li1 N3 128.9(4) . . . . ?
C14 N4 Li1 N2 154.0(4) . . . 2 ?
C13 N4 Li1 N2 29.6(5) . . . 2 ?
C15 N4 Li1 N2 -92.6(4) . . . 2 ?
C14 N4 Li1 N1 -60.3(4) . . . . ?
C13 N4 Li1 N1 175.4(4) . . . . ?
C15 N4 Li1 N1 53.2(4) . . . . ?
C14 N4 Li1 C4 -23.6(5) . . . . ?
C13 N4 Li1 C4 -148.0(4) . . . . ?
C15 N4 Li1 C4 89.8(4) . . . . ?
N1 C4 Li1 N3 176.1(4) . . . . ?
C5 C4 Li1 N3 -78(4) . . . . ?
N1 C4 Li1 N2 97.0(5) . . . 2 ?
N3 C4 Li1 N2 -79.0(5) . . . 2 ?
N3 C4 Li1 N1 -176.1(4) . . . . ?
N1 C4 Li1 N4 -85.8(4) . . . . ?
N3 C4 Li1 N4 98.1(4) . . . . ?
